data_2007319
loop_
_publ_author_name
'Grup\<ce, Orhideja'
'Jovanovski, Gligor'
'\<Soptrajanov, Bojan'
'Hergold-Brundi\'c, Antonija'

_publ_section_title
;
 Structure of Bis(2,2'-bipyridyl)(saccharinato-<i>N</i>)copper(II)
 Saccharinate Dihydrate. Addendum
;
_journal_issue 6
_journal_name_full 'Acta Crystallographica Section C'
_journal_page_first 890
_journal_page_last 891
_journal_paper_doi 10.1107/S0108270198005897
_journal_volume 54
_journal_year 1998
_chemical_formula_iupac '[Cu (C7 H4 N O3 S)(C10 H8 N2)2](C7 H4 N O3 S) , 2H2 O'
_chemical_formula_structural 'Cu (C7H4NO3S) (C10H8N2)2 (C7H4NO3S) (2H2O)'
_chemical_formula_sum 'C34 H28 Cu N6 O8 S2'
_chemical_formula_weight 776.30
_chemical_name_common 'Compound Cubpsac'
_symmetry_cell_setting orthorhombic
_symmetry_space_group_name_Hall 'C 2c 2'
_symmetry_space_group_name_H-M 'C 2 2 21'
_cell_angle_alpha 90.00000
_cell_angle_beta 90.00000
_cell_angle_gamma 90.00000
_cell_formula_units_Z 8
_cell_length_a 26.300(6)
_cell_length_b 15.596(2)
_cell_length_c 16.936(4)
_cell_measurement_reflns_used 16
_cell_measurement_temperature 295.0(10)
_cell_measurement_theta_max 18.94
_cell_measurement_theta_min 15.50
_cell_volume 6947(2)
_computing_cell_refinement 'dif4 (Stoe & Cie, 1992)'
_computing_data_collection 'dif4 (Stoe & Cie, 1992)'
_computing_data_reduction 'redu4 (Stoe & Cie, 1992)'
_computing_molecular_graphics 'ORTEP-II (Johnson, 1976)'
_computing_publication_material 'SHELXL-93 (Sheldrick, 1993) and CSU (Vickovi\'c, 1988)'
_computing_structure_refinement 'CRYSRULER (Rizzoli, 1987)'
_computing_structure_solution 'SHELXS-86 (Sheldrick, 1985)'
_diffrn_ambient_temperature 295.0(10)
_diffrn_measurement_device 'Philips PW1100 updated by Stoe'
_diffrn_measurement_method \w
_diffrn_radiation_monochromator graphite
_diffrn_radiation_source 'Fine focus sealed tube'
_diffrn_radiation_type CuK\a
_diffrn_radiation_wavelength 1.54178
_diffrn_reflns_av_R_equivalents 0.00
_diffrn_reflns_av_sigmaI/netI 0.0511
_diffrn_reflns_limit_h_max 32
_diffrn_reflns_limit_h_min 0
_diffrn_reflns_limit_k_max 18
_diffrn_reflns_limit_k_min 0
_diffrn_reflns_limit_l_max 20
_diffrn_reflns_limit_l_min 0
_diffrn_reflns_number 3093
_diffrn_reflns_theta_max 69.97
_diffrn_reflns_theta_min 3.29
_diffrn_standards_decay_% 9.6
_diffrn_standards_interval_time 120
_diffrn_standards_number 3
_exptl_absorpt_coefficient_mu 2.48
_exptl_absorpt_correction_type none
_exptl_crystal_colour Blue
_exptl_crystal_density_diffrn 1.485
_exptl_crystal_density_meas ?
_exptl_crystal_description Prismatic
_exptl_crystal_F_000 3192
_exptl_crystal_size_max 0.75
_exptl_crystal_size_mid 0.48
_exptl_crystal_size_min 0.09
_refine_diff_density_max 1.03
_refine_diff_density_min -0.72
_refine_ls_extinction_method none
_refine_ls_goodness_of_fit_obs 0.704
_refine_ls_hydrogen_treatment geom
_refine_ls_matrix_type bloc
_refine_ls_number_parameters 476
_refine_ls_number_reflns 2999
_refine_ls_number_restraints 0
_refine_ls_R_factor_obs .063
_refine_ls_shift/esd_max 0.09
_refine_ls_structure_factor_coef F
_refine_ls_weighting_details 'w=1/[\s^2^(Fo^2^)+(0.01278 F)^2^]'
_refine_ls_weighting_scheme calc
_refine_ls_wR_factor_obs .083
_reflns_number_observed 2999
_reflns_number_total 3093
_reflns_observed_criterion >4sigma(I)
_cod_data_source_file cf1234.cif
_cod_data_source_block 1
_cod_depositor_comments
;
 Marking attached hydrogen atoms.

 Antanas Vaitkus,
 2017-08-07

The following automatic conversions were performed:
'_symmetry_cell_setting' value 'Orthorhombic' changed to 'orthorhombic'
according to '/home/saulius/struct/CIF-dictionaries/cif_core.dic'
dictionary named 'cif_core.dic' version 2.4.1 from 2010-06-29.

Automatic conversion script
Id: cif_fix_enum 1527 2010-12-29 10:47:43Z saulius 

The following automatic conversions were performed:

'_exptl_crystal_density_meas' value 'none' was changed to '?' - the
value is perceived as not measured.

Automatic conversion script
Id: cif_fix_values 3008 2015-01-20 13:52:24Z robertas 

The following automatic conversions were performed:

'_refine_ls_weighting_scheme' value 'calc w=1/[\s^2^(Fo^2^)+(0.01278
F)^2^]' was changed to 'calc'. New tag '_refine_ls_weighting_details'
was created. The value of the new tag was set to
'w=1/[\s^2^(Fo^2^)+(0.01278 F)^2^]'.

Automatic conversion script
Id: cif_fix_values 3143 2015-03-26 13:38:13Z robertas 
;
_cod_database_code 2007319

loop_
_atom_site_aniso_label
_atom_site_aniso_U_11
_atom_site_aniso_U_22
_atom_site_aniso_U_33
_atom_site_aniso_U_12
_atom_site_aniso_U_13
_atom_site_aniso_U_23
Cu .0352(4) .0464(4) .0459(4) .0072(3) .0022(3) .0025(3)
N11 .029(2) .049(3) .047(2) .001(2) -.001(2) -.005(2)
N12 .037(2) .045(2) .044(2) .008(2) .003(2) .005(2)
C1 .035(3) .060(3) .056(3) -.001(3) .001(3) .008(3)
C2 .046(3) .070(4) .060(4) -.010(3) .013(3) .001(3)
C3 .055(3) .053(3) .051(3) -.004(3) .007(3) .010(3)
C4 .050(3) .044(3) .045(3) .001(2) .001(2) .006(2)
C5 .037(2) .039(3) .042(3) -.003(2) .000(2) -.003(2)
C6 .035(2) .042(2) .043(3) -.001(2) -.003(2) -.003(2)
C7 .043(3) .055(3) .056(3) .010(2) -.001(3) .009(3)
C8 .036(3) .061(3) .064(4) .011(2) .007(3) .012(3)
C9 .039(3) .066(3) .067(4) .009(3) .017(3) .009(3)
C10 .039(3) .067(4) .060(4) .012(3) .016(3) .014(3)
N21 .054(3) .040(2) .049(3) .008(2) .004(2) -.003(2)
N22 .037(2) .042(2) .049(3) .005(2) -.004(2) .000(2)
C21 .074(4) .060(4) .055(4) .014(3) -.003(3) -.014(3)
C22 .090(5) .052(3) .057(4) .001(4) .003(4) -.014(3)
C23 .081(5) .071(4) .058(4) -.020(4) -.002(4) -.010(4)
C24 .053(3) .066(4) .050(3) -.013(3) -.006(3) -.002(3)
C25 .045(3) .044(3) .041(3) -.007(2) -.004(2) .002(2)
C26 .037(2) .045(3) .050(3) -.001(2) -.005(2) .007(2)
C27 .046(3) .056(4) .080(4) .000(3) -.020(3) .008(3)
C28 .050(3) .061(4) .101(6) .015(3) .000(4) .010(4)
C29 .050(3) .056(3) .085(5) .012(3) .005(3) .001(3)
C210 .049(3) .054(3) .065(4) .008(3) .004(3) -.005(3)
S2 .0447(6) .0471(6) .0486(7) .0007(5) -.0092(5) .0065(6)
N2 .043(2) .046(2) .050(2) -.001(2) -.009(2) .008(2)
C31 .043(3) .046(3) .053(3) .004(2) -.007(2) -.001(2)
C32 .057(3) .061(4) .083(5) .002(3) .009(4) .002(3)
C33 .078(5) .045(3) .110(6) -.016(3) .008(5) -.003(4)
C34 .065(4) .062(4) .120(7) -.006(4) -.018(5) -.021(5)
C35 .054(3) .076(4) .069(4) -.001(3) -.016(3) -.021(4)
C36 .043(3) .051(3) .048(3) .007(2) -.006(2) -.006(2)
C37 .049(3) .045(3) .043(3) .008(2) -.006(2) .004(2)
O23 .073(3) .097(4) .048(2) .000(3) -.010(2) .014(3)
O21 .051(2) .079(3) .083(3) .011(2) -.015(2) .018(3)
O22 .091(3) .065(3) .047(2) .000(3) -.003(2) -.006(2)
OW1 .061(4) .091(5) .084(5) .000 .000 .005(5)
OW2 .054(4) .068(4) .117(6) .000 .000 -.038(5)
OW3 .120(5) .098(5) .095(5) -.036(4) -.014(4) -.011(4)
S1 .0496(7) .0607(8) .0697(10) -.0005(7) -.0024(7) -.0066(8)
O11 .085(4) .078(3) .096(4) -.026(3) .019(3) .005(3)
O12 .072(3) .103(4) .097(4) .015(3) -.036(3) -.021(4)
O13 .061(3) .107(5) .095(4) .027(3) .021(3) .015(4)
C11 .051(3) .060(3) .046(3) -.001(3) .004(2) .003(3)
C12 .075(5) .056(4) .084(5) .006(3) .005(4) -.014(4)
C13 .102(7) .084(6) .109(8) -.010(5) .008(6) -.031(6)
C14 .097(7) .088(6) .126(9) -.032(5) -.005(6) -.019(6)
C15 .062(4) .072(5) .106(7) -.015(4) .004(4) .008(5)
C16 .052(3) .060(3) .053(3) -.001(3) .005(3) .010(3)
C17 .050(3) .073(4) .066(4) .014(3) .005(3) .009(4)
N1 .074(5) .060(4) .084(5) .018(4) -.001(4) -.008(4)

loop_
_atom_site_label
_atom_site_fract_x
_atom_site_fract_y
_atom_site_fract_z
_atom_site_U_iso_or_equiv
_atom_site_thermal_displace_type
_atom_site_calc_flag
_atom_site_refinement_flags
_atom_site_occupancy
_atom_site_disorder_group
_atom_site_type_symbol
_atom_site_attached_hydrogens
Cu .22269(3) .18733(5) .21683(5) .0425(2) Uani d . 1 . Cu 0
N11 .2361(2) .2668(3) .1203(3) .0418(14) Uani d . 1 . N 0
N12 .1562(2) .2473(3) .2108(3) .0422(12) Uani d . 1 . N 0
C1 .2780(2) .2724(4) .0768(4) .0505(18) Uani d . 1 . C 0
H1 .3094(2) .2304(4) .0890(4) .081(6) Uiso calc R 1 . H 0
C2 .2825(2) .3315(5) .0160(4) .059(2) Uani d . 1 . C 0
H2 .3174(2) .3354(5) -.0182(4) .081(6) Uiso calc R 1 . H 0
C3 .2431(2) .3852(4) -.0004(4) .0530(18) Uani d . 1 . C 0
H3 .2455(3) .4310(4) -.0476(4) .081(6) Uiso calc R 1 . H 0
C4 .1992(2) .3809(4) .0446(3) .0463(16) Uani d . 1 . C 0
H4 .1676(2) .4234(4) .0334(3) .081(6) Uiso calc R 1 . H 0
C5 .1968(2) .3212(3) .1045(3) .0393(14) Uani d . 1 . C 0
C6 .1523(2) .3102(4) .1571(3) .0401(14) Uani d . 1 . C 0
C7 .1092(2) .3611(4) .1523(4) .0514(19) Uani d . 1 . C 0
H7 .1068(2) .4122(4) .1103(4) .081(6) Uiso calc R 1 . H 0
C8 .0689(2) .3448(4) .2036(4) .0533(17) Uani d . 1 . C 0
H8 .0344(2) .3823(4) .2002(4) .081(6) Uiso calc R 1 . H 0
C9 .0739(2) .2808(5) .2588(4) .057(2) Uani d . 1 . C 0
H9 .0444(2) .2694(5) .3002(4) .081(6) Uiso calc R 1 . H 0
C10 .1177(2) .2323(5) .2615(4) .056(2) Uani d . 1 . C 0
H10 .1210(2) .1822(5) .3054(4) .081(6) Uiso calc R 1 . H 0
N21 .2490(2) .2578(3) .3141(3) .0474(14) Uani d . 1 . N 0
N22 .2917(2) .1379(3) .2287(3) .0429(14) Uani d . 1 . N 0
C21 .2274(3) .3230(5) .3527(4) .063(2) Uani d . 1 . C 0
H21 .1902(3) .3432(5) .3344(4) .081(6) Uiso calc R 1 . H 0
C22 .2495(3) .3655(5) .4141(4) .066(2) Uani d . 1 . C 0
H22 .2304(3) .4180(5) .4432(4) .081(6) Uiso calc R 1 . H 0
C23 .2971(3) .3402(5) .4393(5) .070(3) Uani d . 1 . C 0
H23 .3153(3) .3723(5) .4881(5) .081(6) Uiso calc R 1 . H 0
C24 .3212(3) .2731(5) .4004(4) .0566(19) Uani d . 1 . C 0
H24 .3591(3) .2520(5) .4159(4) .081(6) Uiso calc R 1 . H 0
C25 .2960(2) .2345(4) .3383(3) .0433(15) Uani d . 1 . C 0
C26 .3198(2) .1650(4) .2912(3) .0439(15) Uani d . 1 . C 0
C27 .3667(2) .1272(5) .3071(5) .061(2) Uani d . 1 . C 0
H27 .3882(2) .1473(5) .3581(5) .081(6) Uiso calc R 1 . H 0
C28 .3850(3) .0652(4) .2581(6) .071(3) Uani d . 1 . C 0
H28 .4221(3) .0383(4) .2704(6) .081(6) Uiso calc R 1 . H 0
C29 .3577(2) .0375(5) .1946(5) .064(2) Uani d . 1 . C 0
H29 .3724(2) -.0113(5) .1554(5) .081(6) Uiso calc R 1 . H 0
C210 .3098(2) .0757(4) .1834(4) .0556(19) Uani d . 1 . C 0
H210 .2873(2) .0534(4) .1352(4) .081(6) Uiso calc R 1 . H 0
S2 .18780(10) .01030(10) .29560(10) .0468(4) Uani d . 1 . S 0
N2 .1885(2) .0706(3) .2169(3) .0466(13) Uani d . 1 . N 0
C31 .1398(2) -.0591(4) .2612(3) .0471(15) Uani d . 1 . C 0
C32 .1170(3) -.1287(5) .2995(5) .067(2) Uani d . 1 . C 0
H32 .1282(3) -.1481(5) .3593(5) .081(14) Uiso calc R 1 . H 0
C33 .0799(3) -.1720(4) .2572(6) .078(3) Uani d . 1 . C 0
H33 .0602(3) -.2251(4) .2844(6) .081(14) Uiso calc R 1 . H 0
C34 .0681(3) -.1478(5) .1822(6) .082(3) Uani d . 1 . C 0
H34 .0392(3) -.1840(5) .1512(6) .081(14) Uiso calc R 1 . H 0
C35 .0910(2) -.0806(5) .1436(5) .066(2) Uani d . 1 . C 0
H35 .0812(2) -.0643(5) .0842(5) .081(14) Uiso calc R 1 . H 0
C36 .1275(2) -.0348(4) .1851(3) .0472(16) Uani d . 1 . C 0
C37 .1568(2) .0429(4) .1601(3) .0454(15) Uani d . 1 . C 0
O23 .1507(2) .0780(4) .0953(3) .0725(18) Uani d . 1 . O 0
O21 .2350(2) -.0346(3) .3069(3) .0713(15) Uani d . 1 . O 0
O22 .1701(2) .0600(3) .3620(3) .0678(17) Uani d . 1 . O 0
OW1 .1638(3) .5000 .5000 .078(3) Uani d S 1 . O 2
OW2 -.0971(2) .5000 .5000 .080(3) Uani d S 1 . O 2
OW3 .0192(3) .4785(5) .3699(4) .104(3) Uani d . 1 . O 2
S1 .07290(10) .30860(10) .51910(10) .0600(5) Uani d . 1 . S 0
O11 .0999(2) .3570(4) .4601(4) .086(2) Uani d . 1 . O 0
O12 .1027(2) .2863(5) .5862(4) .091(2) Uani d . 1 . O 0
O13 -.0650(2) .3302(5) .5309(4) .088(2) Uani d . 1 . O 0
C11 .0449(2) .2170(4) .4750(3) .0519(16) Uani d . 1 . C 0
C12 .0679(3) .1478(5) .4397(5) .072(3) Uani d . 1 . C 0
H12 .1091(3) .1412(5) .4383(5) .081(16) Uiso calc R 1 . H 0
C13 .0355(4) .0883(7) .4070(7) .098(4) Uani d . 1 . C 0
H13 .0510(4) .0314(7) .3824(7) .081(16) Uiso calc R 1 . H 0
C14 -.0162(4) .0996(7) .4050(7) .104(4) Uani d . 1 . C 0
H14 -.0404(4) .0532(7) .3751(7) .081(16) Uiso calc R 1 . H 0
C15 -.0382(3) .1713(6) .4421(6) .080(3) Uani d . 1 . C 0
H15 -.0793(3) .1813(6) .4432(6) .081(16) Uiso calc R 1 . H 0
C16 -.0058(2) .2290(4) .4766(4) .0550(19) Uani d . 1 . C 0
C17 -.0203(2) .3118(5) .5208(4) .063(2) Uani d . 1 . C 0
N1 .0213(2) .3563(4) .5429(4) .0721(19) Uani d . 1 . N 0

loop_
_atom_type_symbol
_atom_type_description
_atom_type_scat_dispersion_real
_atom_type_scat_dispersion_imag
_atom_type_scat_source
CU CU -2.0190 0.5890 'International Tables Vol IV Tables 3.1.1'
C C 0.0170 0.0090 'International Tables Vol IV Tables 3.1.1'
N N 0.0290 0.0180 'International Tables Vol IV Tables 3.1.1'
S S 0.3190 0.5570 'International Tables Vol IV Tables 3.1.1'
O O 0.0470 0.0320 'International Tables Vol IV Tables 3.1.1'
H H 0.0000 0.0000 'International Tables Vol IV Tables 3.1.1'

loop_
_geom_angle_atom_site_label_1
_geom_angle_atom_site_label_2
_geom_angle_atom_site_label_3
_geom_angle
N22 Cu N12 174.1(2)
N22 Cu N2 93.3(2)
N12 Cu N2 91.9(2)
N22 Cu N11 99.0(2)
N12 Cu N11 80.1(2)
N2 Cu N11 127.6(2)
N22 Cu N21 79.8(2)
N12 Cu N21 94.8(2)
N2 Cu N21 128.0(2)
N11 Cu N21 104.4(2)
C1 N11 C5 118.6(5)
C1 N11 Cu 128.0(4)
C5 N11 Cu 113.4(4)
C6 N12 C10 120.1(5)
C6 N12 Cu 116.5(4)
C10 N12 Cu 123.2(4)
N11 C1 C2 121.8(5)
C3 C2 C1 119.7(6)
C2 C3 C4 119.5(6)
C5 C4 C3 118.4(5)
N11 C5 C4 122.0(5)
N11 C5 C6 114.1(5)
C4 C5 C6 123.9(5)
N12 C6 C7 121.4(5)
N12 C6 C5 115.6(5)
C7 C6 C5 123.0(5)
C6 C7 C8 118.7(6)
C9 C8 C7 118.9(5)
C8 C9 C10 120.1(6)
N12 C10 C9 120.7(6)
C21 N21 C25 116.4(5)
C21 N21 Cu 130.0(5)
C25 N21 Cu 113.5(4)
C210 N22 C26 118.9(5)
C210 N22 Cu 123.7(4)
C26 N22 Cu 117.2(4)
N21 C21 C22 124.2(7)
C21 C22 C23 118.9(7)
C22 C23 C24 118.8(7)
C25 C24 C23 118.1(7)
N21 C25 C24 123.5(6)
N21 C25 C26 114.8(5)
C24 C25 C26 121.7(5)
N22 C26 C27 120.0(5)
N22 C26 C25 114.6(5)
C27 C26 C25 125.3(5)
C28 C27 C26 119.7(6)
C29 C28 C27 121.3(6)
C28 C29 C210 116.4(7)
N22 C210 C29 123.6(6)
O21 S2 O22 115.9(3)
O21 S2 N2 112.3(3)
O22 S2 N2 109.3(3)
O21 S2 C31 111.3(3)
O22 S2 C31 110.9(3)
N2 S2 C31 95.3(3)
C37 N2 S2 113.1(3)
C37 N2 Cu 124.2(4)
S2 N2 Cu 121.5(3)
C36 C31 C32 123.0(6)
C36 C31 S2 107.9(4)
C32 C31 S2 129.1(5)
C33 C32 C31 116.1(7)
C34 C33 C32 120.5(7)
C33 C34 C35 123.8(8)
C34 C35 C36 117.0(7)
C31 C36 C35 119.6(5)
C31 C36 C37 111.4(5)
C35 C36 C37 129.0(5)
O23 C37 N2 125.0(6)
O23 C37 C36 122.9(5)
N2 C37 C36 112.2(5)
O12 S1 O11 114.2(3)
O12 S1 N1 112.3(4)
O11 S1 N1 110.5(4)
O12 S1 C11 111.6(4)
O11 S1 C11 109.6(3)
N1 S1 C11 97.4(3)
C16 C11 C12 123.6(6)
C16 C11 S1 106.9(5)
C12 C11 S1 129.3(5)
C11 C12 C13 115.6(8)
C14 C13 C12 122.5(10)
C13 C14 C15 119.9(10)
C16 C15 C14 117.2(8)
C11 C16 C15 121.1(6)
C11 C16 C17 111.8(5)
C15 C16 C17 127.1(6)
O13 C17 N1 128.4(7)
O13 C17 C16 120.2(6)
N1 C17 C16 111.4(5)
C17 N1 S1 112.3(5)

loop_
_geom_bond_atom_site_label_1
_geom_bond_atom_site_label_2
_geom_bond_site_symmetry_2
_geom_bond_distance
_geom_bond_publ_flag
Cu N22 . 1.982(5) ?
Cu N12 . 1.986(5) ?
Cu N2 . 2.030(5) ?
Cu N11 . 2.082(5) ?
Cu N21 . 2.098(5) ?
N11 C1 . 1.328(8) ?
N11 C5 . 1.364(7) ?
N12 C6 . 1.342(8) ?
N12 C10 . 1.348(8) ?
C1 C2 . 1.387(10) ?
C2 C3 . 1.361(9) ?
C3 C4 . 1.385(8) ?
C4 C5 . 1.378(8) ?
C5 C6 . 1.481(7) ?
C6 C7 . 1.386(8) ?
C7 C8 . 1.394(8) ?
C8 C9 . 1.374(10) ?
C9 C10 . 1.379(9) ?
N21 C21 . 1.336(9) ?
N21 C25 . 1.352(7) ?
N22 C210 . 1.358(7) ?
N22 C26 . 1.325(8) ?
C21 C22 . 1.363(10) ?
C22 C23 . 1.380(11) ?
C23 C24 . 1.390(11) ?
C24 C25 . 1.381(9) ?
C25 C26 . 1.484(8) ?
C26 C27 . 1.393(8) ?
C27 C28 . 1.362(11) ?
C28 C29 . 1.363(12) ?
C29 C210 . 1.406(8) ?
S2 O21 . 1.438(5) ?
S2 O22 . 1.443(5) ?
S2 N2 . 1.631(5) ?
S2 C31 . 1.762(6) ?
N2 C37 . 1.344(7) ?
C31 C36 . 1.382(7) ?
C31 C32 . 1.400(10) ?
C32 C33 . 1.386(12) ?
C33 C34 . 1.361(14) ?
C34 C35 . 1.374(11) ?
C35 C36 . 1.388(9) ?
C36 C37 . 1.497(8) ?
C37 O23 . 1.237(8) ?
S1 O12 . 1.424(7) ?
S1 O11 . 1.440(7) ?
S1 N1 . 1.599(6) ?
S1 C11 . 1.772(6) ?
O13 C17 . 1.222(8) ?
C11 C16 . 1.347(8) ?
C11 C12 . 1.374(10) ?
C12 C13 . 1.376(14) ?
C13 C14 . 1.372(15) ?
C14 C15 . 1.407(14) ?
C15 C16 . 1.370(11) ?
C16 C17 . 1.541(10) ?
C17 N1 . 1.349(8) ?

loop_
_geom_torsion_atom_site_label_1
_geom_torsion_atom_site_label_2
_geom_torsion_atom_site_label_3
_geom_torsion_atom_site_label_4
_geom_torsion
N22 Cu N2 C37 -125.7(5)
N21 Cu N2 C37 154.6(4)
N12 Cu N2 C37 57.0(5)
N11 Cu N2 C37 -21.9(6)
N22 Cu N2 S2 67.5(3)
N21 Cu N2 S2 -12.1(5)
N12 Cu N2 S2 -109.7(3)
N11 Cu N2 S2 171.4(3)
N21 Cu N22 C26 4.3(4)
N11 Cu N22 C26 107.4(4)
N21 Cu N22 C210 178.5(5)
N11 Cu N22 C210 -78.3(5)
N12 Cu N21 C21 -3.2(6)
N11 Cu N21 C21 77.8(6)
N12 Cu N21 C25 179.7(4)
N11 Cu N21 C25 -99.3(4)
N11 Cu N12 C6 -5.0(4)
N11 Cu N12 C10 -179.4(5)
N12 Cu N11 C5 3.8(4)
N12 Cu N11 C1 -179.4(6)
N21 Cu N11 C5 -88.7(4)
N21 Cu N11 C1 88.1(5)
N22 Cu N11 C5 -170.3(4)
N22 Cu N11 C1 6.4(6)
N2 Cu N11 C5 88.5(4)
N2 Cu N11 C1 -94.8(6)
N21 Cu N12 C10 -75.6(5)
N21 Cu N12 C6 98.8(4)
N2 Cu N12 C10 52.8(5)
N2 Cu N12 C6 -132.8(4)
N22 Cu N21 C25 -2.6(4)
N22 Cu N21 C21 174.5(6)
N2 Cu N21 C25 83.5(5)
N2 Cu N21 C21 -99.4(6)
N2 Cu N22 C210 50.5(5)
N2 Cu N22 C26 -123.8(4)
Cu N11 C5 C6 -2.2(6)
Cu N11 C5 C4 177.7(4)
Cu N11 C1 C2 -176.9(5)
C1 N11 C5 C6 -179.3(5)
C1 N11 C5 C4 0.6(8)
C5 N11 C1 C2 -0.3(9)
Cu N12 C10 C9 174.5(5)
Cu N12 C6 C7 -174.5(4)
Cu N12 C6 C5 5.3(6)
C6 N12 C10 C9 0.3(9)
C10 N12 C6 C5 179.9(5)
C10 N12 C6 C7 0.1(9)
N11 C1 C2 C3 -0.4(9)
C1 C2 C3 C4 0.9(9)
C2 C3 C4 C5 -0.6(9)
C3 C4 C5 N11 -0.1(8)
C3 C4 C5 C6 179.7(5)
N11 C5 C6 N12 -1.9(7)
C4 C5 C6 N12 178.3(5)
C4 C5 C6 C7 -2.0(9)
N11 C5 C6 C7 177.9(5)
C5 C6 C7 C8 178.9(5)
N12 C6 C7 C8 -1.3(9)
C6 C7 C8 C9 2.1(9)
C7 C8 C9 C10 -1.7(10)
C8 C9 C10 N12 0.6(10)
Cu N21 C25 C26 0.7(6)
Cu N21 C25 C24 178.9(5)
Cu N21 C21 C22 -177.7(6)
C21 N21 C25 C26 -176.9(6)
C21 N21 C25 C24 1.4(9)
C25 N21 C21 C22 -0.7(10)
Cu N22 C210 C29 -176.4(5)
Cu N22 C26 C27 174.2(5)
Cu N22 C26 C25 -5.2(6)
C26 N22 C210 C29 -2.3(9)
C210 N22 C26 C25 -179.7(5)
C210 N22 C26 C27 -0.4(9)
N21 C21 C22 C23 -0.5(12)
C21 C22 C23 C24 1.0(12)
C22 C23 C24 C25 -0.4(11)
C23 C24 C25 N21 -0.9(10)
C23 C24 C25 C26 177.3(6)
N21 C25 C26 N22 2.8(7)
C24 C25 C26 N22 -175.5(6)
C24 C25 C26 C27 5.2(10)
N21 C25 C26 C27 -176.5(6)
C25 C26 C27 C28 -178.4(6)
N22 C26 C27 C28 2.3(10)
C26 C27 C28 C29 -1.8(12)
C27 C28 C29 C210 -0.7(11)
C28 C29 C210 N22 2.8(10)
C31 S2 N2 Cu 164.9(3)
O21 S2 N2 Cu -79.5(4)
O22 S2 N2 Cu 50.6(4)
N2 S2 C31 C32 -177.9(6)
N2 S2 C31 C36 3.3(5)
C31 S2 N2 C37 -3.2(5)
O21 S2 N2 C37 112.5(5)
O22 S2 N2 C37 -117.5(5)
O21 S2 C31 C36 -113.1(4)
O21 S2 C31 C32 65.6(7)
O22 S2 C31 C36 116.3(4)
O22 S2 C31 C32 -64.9(7)
S2 N2 C37 O23 179.9(5)
Cu N2 C37 O23 12.2(9)
S2 N2 C37 C36 2.1(6)
Cu N2 C37 C36 -165.6(4)
S2 C31 C36 C37 -2.6(6)
S2 C31 C36 C35 178.8(5)
S2 C31 C32 C33 -179.9(6)
C32 C31 C36 C37 178.6(6)
C32 C31 C36 C35 0.0(9)
C36 C31 C32 C33 -1.3(10)
C31 C32 C33 C34 1.5(12)
C32 C33 C34 C35 -0.3(13)
C33 C34 C35 C36 -1.2(12)
C34 C35 C36 C31 1.3(10)
C34 C35 C36 C37 -177.0(7)
C31 C36 C37 N2 0.5(7)
C35 C36 C37 N2 179.0(6)
C35 C36 C37 O23 1.1(10)
C31 C36 C37 O23 -177.3(6)
C11 S1 N1 C17 -0.7(6)
O12 S1 N1 C17 -117.7(6)
O11 S1 N1 C17 113.4(5)
O12 S1 C11 C12 -63.6(7)
O11 S1 C11 C12 64.0(7)
O12 S1 C11 C16 120.8(5)
O11 S1 C11 C16 -111.6(5)
N1 S1 C11 C16 3.2(5)
N1 S1 C11 C12 178.9(7)
S1 C11 C16 C17 -4.5(6)
S1 C11 C16 C15 175.9(6)
S1 C11 C12 C13 -176.8(7)
C12 C11 C16 C17 179.6(6)
C12 C11 C16 C15 -0.1(11)
C16 C11 C12 C13 -1.8(11)
C11 C12 C13 C14 4.1(14)
C12 C13 C14 C15 -4.5(17)
C13 C14 C15 C16 2.4(15)
C14 C15 C16 C11 -0.2(12)
C14 C15 C16 C17 -179.8(8)
C11 C16 C17 O13 -176.6(7)
C15 C16 C17 O13 3.1(11)
C15 C16 C17 N1 -176.1(7)
C11 C16 C17 N1 4.3(8)
O13 C17 N1 S1 179.2(7)
C16 C17 N1 S1 -1.8(7)
